data_2019267
loop_
_publ_author_name
'Lopez de Diego, Heidi'
'Koradia, Vishal'
'Bond, Andrew D.'

_publ_section_title
;
 Enantiotropically related polymorphs of gaboxadol hydrochloride
;
_journal_coeditor_code FM3008
_journal_issue 11
_journal_name_full 'Acta Crystallographica Section C'
_journal_page_first 1234
_journal_page_last 1237
_journal_paper_doi 10.1107/S0108270113025961
_journal_volume 69
_journal_year 2013
_chemical_formula_iupac 'C6 H9 N2 O2 + , Cl -'
_chemical_formula_moiety 'C6 H9 N2 O2 +, Cl -'
_chemical_formula_sum 'C6 H9 Cl N2 O2'
_chemical_formula_weight 176.60
_chemical_name_common 'Gaboxadol hydrochloride'
_chemical_name_systematic
;
3-Hydroxy-4,5,6,7-tetrahydro-1,2-oxazolo[5,4-<i>c</i>]pyridin-6-ium chloride
;
_space_group_IT_number 2
_symmetry_cell_setting triclinic
_symmetry_space_group_name_Hall '-P 1'
_symmetry_space_group_name_H-M 'P -1'
_atom_sites_solution_hydrogens geom
_atom_sites_solution_primary direct
_atom_sites_solution_secondary difmap
_audit_creation_method SHELXL97
_cell_angle_alpha 100.668(2)
_cell_angle_beta 101.049(2)
_cell_angle_gamma 101.917(2)
_cell_formula_units_Z 4
_cell_length_a 6.6783(3)
_cell_length_b 10.8766(6)
_cell_length_c 11.2276(6)
_cell_measurement_reflns_used 3894
_cell_measurement_temperature 298(2)
_cell_measurement_theta_max 25.10
_cell_measurement_theta_min 3.04
_cell_volume 761.43(7)
_computing_cell_refinement 'SAINT (Bruker, 2010)'
_computing_data_collection 'APEX2 (Bruker, 2010)'
_computing_data_reduction 'SAINT (Bruker, 2010)'
_computing_molecular_graphics
;
SHELXTL (Sheldrick, 2008) and Mercury (Macrae <i>et al.</i>,
2008)
;
_computing_publication_material 'SHELXTL (Sheldrick, 2008)'
_computing_structure_refinement 'SHELXTL (Sheldrick, 2008)'
_computing_structure_solution 'SHELXTL (Sheldrick, 2008)'
_diffrn_ambient_temperature 298(2)
_diffrn_measured_fraction_theta_full 0.969
_diffrn_measured_fraction_theta_max 0.969
_diffrn_measurement_device_type 'Bruker Nonius X8 APEXII CCD area-detector'
_diffrn_measurement_method 'thin-slice \w and \f scans'
_diffrn_radiation_monochromator graphite
_diffrn_radiation_source 'fine-focus sealed tube'
_diffrn_radiation_type MoK\a
_diffrn_radiation_wavelength 0.71073
_diffrn_reflns_av_R_equivalents 0.0319
_diffrn_reflns_av_sigmaI/netI 0.0360
_diffrn_reflns_limit_h_max 7
_diffrn_reflns_limit_h_min -8
_diffrn_reflns_limit_k_max 13
_diffrn_reflns_limit_k_min -13
_diffrn_reflns_limit_l_max 13
_diffrn_reflns_limit_l_min -13
_diffrn_reflns_number 12968
_diffrn_reflns_theta_full 25.84
_diffrn_reflns_theta_max 25.84
_diffrn_reflns_theta_min 3.67
_diffrn_standards_number 0
_exptl_absorpt_coefficient_mu 0.450
_exptl_absorpt_correction_T_max 0.965
_exptl_absorpt_correction_T_min 0.680
_exptl_absorpt_correction_type multi-scan
_exptl_absorpt_process_details '(SADABS; Sheldrick, 2003)'
_exptl_crystal_colour colourless
_exptl_crystal_density_diffrn 1.541
_exptl_crystal_density_method 'not measured'
_exptl_crystal_description lath
_exptl_crystal_F_000 368
_exptl_crystal_size_max 0.25
_exptl_crystal_size_mid 0.10
_exptl_crystal_size_min 0.08
_refine_diff_density_max 0.573
_refine_diff_density_min -0.236
_refine_ls_extinction_method none
_refine_ls_goodness_of_fit_ref 1.030
_refine_ls_hydrogen_treatment mixed
_refine_ls_matrix_type full
_refine_ls_number_parameters 224
_refine_ls_number_reflns 2859
_refine_ls_number_restraints 6
_refine_ls_restrained_S_all 1.029
_refine_ls_R_factor_all 0.0612
_refine_ls_R_factor_gt 0.0393
_refine_ls_shift/su_max 0.000
_refine_ls_shift/su_mean 0.000
_refine_ls_structure_factor_coef Fsqd
_refine_ls_weighting_details 'calc w = 1/[\s^2^(Fo^2^)+(0.0717P)^2^+0.0033P] where P=(Fo^2^+2Fc^2^)/3'
_refine_ls_weighting_scheme calc
_refine_ls_wR_factor_gt 0.1044
_refine_ls_wR_factor_ref 0.1146
_reflns_number_gt 2039
_reflns_number_total 2859
_reflns_threshold_expression I>2\s(I)
_cod_data_source_file fm3008.cif
_cod_data_source_block RT
_cod_database_code 2019267

loop_
_symmetry_equiv_pos_as_xyz
'x, y, z'
'-x, -y, -z'

loop_
_atom_site_type_symbol
_atom_site_label
_atom_site_fract_x
_atom_site_fract_y
_atom_site_fract_z
_atom_site_U_iso_or_equiv
_atom_site_adp_type
_atom_site_calc_flag
_atom_site_refinement_flags
_atom_site_occupancy
_atom_site_symmetry_multiplicity
Cl Cl1 0.84575(9) 0.32226(5) 0.41555(5) 0.03877(19) Uani d . 1 1
Cl Cl2 0.17997(8) 0.17488(5) 0.07924(5) 0.03638(19) Uani d . 1 1
O O1A 0.7123(2) 0.16164(16) 0.59102(15) 0.0433(4) Uani d D 1 1
H H1A 0.729(4) 0.209(2) 0.542(2) 0.058(8) Uiso d D 1 1
O O2A 0.1881(2) 0.16004(15) 0.57530(13) 0.0437(4) Uani d . 1 1
N N1A 0.3797(3) 0.19985(19) 0.53740(17) 0.0409(5) Uani d . 1 1
N N2A 0.1326(3) -0.07435(19) 0.76800(18) 0.0384(5) Uani d D 1 1
H H2AA 0.124(4) -0.1430(16) 0.7046(16) 0.054(7) Uiso d D 1 1
H H2AB 0.044(3) -0.105(2) 0.815(2) 0.064(8) Uiso d D 1 1
C C1A 0.5135(3) 0.1471(2) 0.59882(19) 0.0323(5) Uani d . 1 1
C C2A 0.4234(3) 0.0746(2) 0.67748(18) 0.0299(5) Uani d . 1 1
C C3A 0.2273(4) 0.0865(2) 0.65797(19) 0.0338(5) Uani d . 1 1
C C4A 0.0579(4) 0.0282(2) 0.7143(2) 0.0383(5) Uani d . 1 1
H H4AA -0.0733 -0.0088 0.6512 0.046 Uiso calc R 1 1
H H4AB 0.0353 0.0928 0.7789 0.046 Uiso calc R 1 1
C C5A 0.3550(3) -0.0329(2) 0.84300(19) 0.0390(6) Uani d . 1 1
H H5AA 0.3863 -0.1010 0.8826 0.047 Uiso calc R 1 1
H H5AB 0.3719 0.0433 0.9083 0.047 Uiso calc R 1 1
C C6A 0.5092(3) -0.0027(2) 0.76307(19) 0.0347(5) Uani d . 1 1
H H6AA 0.6460 0.0463 0.8155 0.042 Uiso calc R 1 1
H H6AB 0.5257 -0.0822 0.7149 0.042 Uiso calc R 1 1
O O1B -0.0242(3) 0.66410(17) 0.09055(15) 0.0459(4) Uani d D 1 1
H H1B -0.056(4) 0.708(2) 0.0414(19) 0.049(8) Uiso d D 1 1
O O2B 0.4876(2) 0.65808(15) 0.07513(14) 0.0460(4) Uani d . 1 1
N N1B 0.2998(3) 0.70012(19) 0.03729(17) 0.0429(5) Uani d . 1 1
N N2B 0.4975(3) 0.41927(19) 0.26289(19) 0.0422(5) Uani d D 1 1
H H2BA 0.425(4) 0.3514(17) 0.1958(16) 0.061(8) Uiso d D 1 1
H H2BB 0.597(4) 0.387(3) 0.307(3) 0.102(12) Uiso d D 1 1
C C1B 0.1697(4) 0.6487(2) 0.09850(19) 0.0341(5) Uani d . 1 1
C C2B 0.2577(3) 0.5738(2) 0.17598(18) 0.0309(5) Uani d . 1 1
C C3B 0.4493(3) 0.5837(2) 0.15649(19) 0.0347(5) Uani d . 1 1
C C4B 0.6118(4) 0.5234(2) 0.2128(2) 0.0420(6) Uani d . 1 1
H H4BA 0.7184 0.5866 0.2794 0.050 Uiso calc R 1 1
H H4BB 0.6796 0.4875 0.1505 0.050 Uiso calc R 1 1
C C5B 0.3531(4) 0.4620(2) 0.3393(2) 0.0428(6) Uani d . 1 1
H H5BA 0.4315 0.5369 0.4055 0.051 Uiso calc R 1 1
H H5BB 0.2983 0.3934 0.3775 0.051 Uiso calc R 1 1
C C6B 0.1715(4) 0.4960(2) 0.2602(2) 0.0370(5) Uani d . 1 1
H H6BA 0.0683 0.4178 0.2110 0.044 Uiso calc R 1 1
H H6BB 0.1032 0.5457 0.3132 0.044 Uiso calc R 1 1

loop_
_atom_site_aniso_label
_atom_site_aniso_U_11
_atom_site_aniso_U_22
_atom_site_aniso_U_33
_atom_site_aniso_U_12
_atom_site_aniso_U_13
_atom_site_aniso_U_23
Cl1 0.0435(4) 0.0375(3) 0.0425(4) 0.0131(3) 0.0151(3) 0.0186(3)
Cl2 0.0393(3) 0.0367(3) 0.0399(3) 0.0116(3) 0.0151(3) 0.0175(3)
O1A 0.0428(10) 0.0477(10) 0.0500(10) 0.0119(8) 0.0211(8) 0.0265(9)
O2A 0.0424(10) 0.0507(10) 0.0475(10) 0.0197(8) 0.0109(8) 0.0259(8)
N1A 0.0405(12) 0.0446(12) 0.0432(11) 0.0105(9) 0.0125(9) 0.0218(9)
N2A 0.0435(12) 0.0399(12) 0.0417(11) 0.0123(9) 0.0253(10) 0.0158(10)
C1A 0.0370(13) 0.0263(12) 0.0330(12) 0.0037(10) 0.0122(10) 0.0065(9)
C2A 0.0343(12) 0.0279(11) 0.0275(11) 0.0058(9) 0.0079(9) 0.0078(9)
C3A 0.0399(13) 0.0324(12) 0.0304(11) 0.0115(10) 0.0066(9) 0.0096(9)
C4A 0.0339(13) 0.0435(14) 0.0412(12) 0.0134(10) 0.0112(10) 0.0126(10)
C5A 0.0454(14) 0.0432(14) 0.0352(12) 0.0153(11) 0.0127(11) 0.0176(10)
C6A 0.0355(12) 0.0374(13) 0.0364(12) 0.0127(10) 0.0113(10) 0.0147(10)
O1B 0.0461(11) 0.0541(11) 0.0474(10) 0.0212(9) 0.0098(8) 0.0279(9)
O2B 0.0462(10) 0.0508(10) 0.0500(10) 0.0136(8) 0.0194(8) 0.0245(8)
N1B 0.0484(13) 0.0453(12) 0.0417(11) 0.0150(10) 0.0120(10) 0.0217(9)
N2B 0.0392(12) 0.0354(12) 0.0484(12) 0.0109(9) -0.0020(10) 0.0122(10)
C1B 0.0424(14) 0.0320(12) 0.0293(11) 0.0119(10) 0.0067(10) 0.0093(10)
C2B 0.0339(12) 0.0293(12) 0.0284(11) 0.0073(9) 0.0046(9) 0.0075(9)
C3B 0.0387(13) 0.0321(12) 0.0338(12) 0.0077(10) 0.0100(10) 0.0093(10)
C4B 0.0360(13) 0.0454(14) 0.0478(14) 0.0123(11) 0.0131(11) 0.0132(11)
C5B 0.0476(15) 0.0440(14) 0.0403(13) 0.0103(12) 0.0088(11) 0.0219(11)
C6B 0.0374(12) 0.0407(13) 0.0369(12) 0.0115(10) 0.0101(10) 0.0156(10)

loop_
_atom_type_symbol
_atom_type_description
_atom_type_scat_dispersion_real
_atom_type_scat_dispersion_imag
_atom_type_scat_source
C C 0.0033 0.0016 'International Tables Vol C Tables 4.2.6.8 and 6.1.1.4'
H H 0.0000 0.0000 'International Tables Vol C Tables 4.2.6.8 and 6.1.1.4'
N N 0.0061 0.0033 'International Tables Vol C Tables 4.2.6.8 and 6.1.1.4'
O O 0.0106 0.0060 'International Tables Vol C Tables 4.2.6.8 and 6.1.1.4'
Cl Cl 0.1484 0.1585 'International Tables Vol C Tables 4.2.6.8 and 6.1.1.4'

loop_
_geom_angle_atom_site_label_1
_geom_angle_atom_site_label_2
_geom_angle_atom_site_label_3
_geom_angle
C1A O1A H1A 105.7(19)
C3A O2A N1A 106.81(16)
C1A N1A O2A 104.67(16)
C4A N2A C5A 114.29(18)
C4A N2A H2AA 109.2(15)
C5A N2A H2AA 107.1(16)
C4A N2A H2AB 109.5(17)
C5A N2A H2AB 110.3(16)
H2AA N2A H2AB 106(2)
N1A C1A O1A 123.99(19)
N1A C1A C2A 112.6(2)
O1A C1A C2A 123.3(2)
C3A C2A C1A 103.46(19)
C3A C2A C6A 123.86(19)
C1A C2A C6A 132.7(2)
C2A C3A O2A 112.40(19)
C2A C3A C4A 127.3(2)
O2A C3A C4A 120.3(2)
C3A C4A N2A 105.72(19)
C3A C4A H4AA 110.6
N2A C4A H4AA 110.6
C3A C4A H4AB 110.6
N2A C4A H4AB 110.6
H4AA C4A H4AB 108.7
N2A C5A C6A 111.78(16)
N2A C5A H5AA 109.3
C6A C5A H5AA 109.3
N2A C5A H5AB 109.3
C6A C5A H5AB 109.3
H5AA C5A H5AB 107.9
C2A C6A C5A 107.86(18)
C2A C6A H6AA 110.1
C5A C6A H6AA 110.1
C2A C6A H6AB 110.1
C5A C6A H6AB 110.1
H6AA C6A H6AB 108.4
C1B O1B H1B 112.8(18)
C3B O2B N1B 106.86(16)
C1B N1B O2B 104.53(16)
C4B N2B C5B 113.78(18)
C4B N2B H2BA 107.4(16)
C5B N2B H2BA 111.4(17)
C4B N2B H2BB 107(2)
C5B N2B H2BB 112(2)
H2BA N2B H2BB 104(3)
N1B C1B O1B 124.18(19)
N1B C1B C2B 112.9(2)
O1B C1B C2B 122.89(19)
C3B C2B C1B 103.39(19)
C3B C2B C6B 123.9(2)
C1B C2B C6B 132.71(19)
C2B C3B O2B 112.3(2)
C2B C3B C4B 127.0(2)
O2B C3B C4B 120.74(19)
C3B C4B N2B 105.70(18)
C3B C4B H4BA 110.6
N2B C4B H4BA 110.6
C3B C4B H4BB 110.6
N2B C4B H4BB 110.6
H4BA C4B H4BB 108.7
N2B C5B C6B 111.34(18)
N2B C5B H5BA 109.4
C6B C5B H5BA 109.4
N2B C5B H5BB 109.4
C6B C5B H5BB 109.4
H5BA C5B H5BB 108.0
C2B C6B C5B 108.10(18)
C2B C6B H6BA 110.1
C5B C6B H6BA 110.1
C2B C6B H6BB 110.1
C5B C6B H6BB 110.1
H6BA C6B H6BB 108.4

loop_
_geom_bond_atom_site_label_1
_geom_bond_atom_site_label_2
_geom_bond_distance
O1A C1A 1.326(3)
O1A H1A 0.830(17)
O2A C3A 1.356(2)
O2A N1A 1.433(2)
N1A C1A 1.313(3)
N2A C4A 1.490(3)
N2A C5A 1.490(3)
N2A H2AA 0.915(10)
N2A H2AB 0.922(10)
C1A C2A 1.425(3)
C2A C3A 1.323(3)
C2A C6A 1.499(3)
C3A C4A 1.486(3)
C4A H4AA 0.9700
C4A H4AB 0.9700
C5A C6A 1.516(3)
C5A H5AA 0.9700
C5A H5AB 0.9700
C6A H6AA 0.9700
C6A H6AB 0.9700
O1B C1B 1.328(3)
O1B H1B 0.821(16)
O2B C3B 1.353(2)
O2B N1B 1.438(2)
N1B C1B 1.308(3)
N2B C4B 1.492(3)
N2B C5B 1.496(3)
N2B H2BA 0.924(10)
N2B H2BB 0.919(10)
C1B C2B 1.425(3)
C2B C3B 1.325(3)
C2B C6B 1.498(3)
C3B C4B 1.480(3)
C4B H4BA 0.9700
C4B H4BB 0.9700
C5B C6B 1.513(3)
C5B H5BA 0.9700
C5B H5BB 0.9700
C6B H6BA 0.9700
C6B H6BB 0.9700

loop_
_geom_hbond_atom_site_label_D
_geom_hbond_atom_site_label_H
_geom_hbond_atom_site_label_A
_geom_hbond_site_symmetry_A
_geom_hbond_distance_DH
_geom_hbond_distance_HA
_geom_hbond_distance_DA
_geom_hbond_angle_DHA
N2A H2AA Cl1 2_656 0.920(10) 2.230(10) 3.123(2) 167(2)
N2A H2AB Cl2 2_556 0.920(10) 2.180(10) 3.1015(19) 177(2)
N2B H2BB Cl1 . 0.920(10) 2.180(10) 3.101(2) 177(3)
N2B H2BA Cl2 . 0.920(10) 2.240(10) 3.127(2) 160(2)
O1A H1A Cl1 . 0.83(2) 2.19(2) 3.0053(17) 166(3)
O1B H1B Cl2 2_565 0.82(2) 2.19(2) 3.0021(17) 172(2)

loop_
_geom_torsion_atom_site_label_1
_geom_torsion_atom_site_label_2
_geom_torsion_atom_site_label_3
_geom_torsion_atom_site_label_4
_geom_torsion
C3A O2A N1A C1A 0.4(2)
O2A N1A C1A O1A -179.24(18)
O2A N1A C1A C2A -0.6(2)
N1A C1A C2A C3A 0.6(2)
O1A C1A C2A C3A 179.3(2)
N1A C1A C2A C6A 179.3(2)
O1A C1A C2A C6A -2.0(4)
C1A C2A C3A O2A -0.3(2)
C6A C2A C3A O2A -179.20(18)
C1A C2A C3A C4A 178.8(2)
C6A C2A C3A C4A 0.0(4)
N1A O2A C3A C2A 0.0(2)
N1A O2A C3A C4A -179.21(19)
C2A C3A C4A N2A -15.4(3)
O2A C3A C4A N2A 163.69(19)
C5A N2A C4A C3A 46.7(2)
C4A N2A C5A C6A -65.6(2)
C3A C2A C6A C5A -13.9(3)
C1A C2A C6A C5A 167.6(2)
N2A C5A C6A C2A 43.8(2)
C3B O2B N1B C1B 0.3(2)
O2B N1B C1B O1B 179.76(18)
O2B N1B C1B C2B 0.0(2)
N1B C1B C2B C3B -0.2(2)
O1B C1B C2B C3B 180.0(2)
N1B C1B C2B C6B -178.8(2)
O1B C1B C2B C6B 1.4(4)
C1B C2B C3B O2B 0.4(2)
C6B C2B C3B O2B 179.10(18)
C1B C2B C3B C4B -179.4(2)
C6B C2B C3B C4B -0.7(4)
N1B O2B C3B C2B -0.4(2)
N1B O2B C3B C4B 179.40(19)
C2B C3B C4B N2B 17.0(3)
O2B C3B C4B N2B -162.76(19)
C5B N2B C4B C3B -48.3(2)
C4B N2B C5B C6B 66.3(2)
C3B C2B C6B C5B 13.8(3)
C1B C2B C6B C5B -167.8(2)
N2B C5B C6B C2B -43.7(2)
